data_1564692
loop_
_publ_author_name
'Pan, Peiyao'
'Zhou, Chuanjun'
'Li, Hao'
'Zhu, Chen'
'Chen, Cheng'
'Kang, Xi'
'Zhu, Manzhou'

_publ_section_title
;
 Reversible transformation between Au<sub>14</sub>Ag<sub>8</sub> and
 Au<sub>14</sub>Ag<sub>4</sub> nanoclusters.
;
_journal_issue 40
_journal_name_full Nanoscale
_journal_page_first 17162
_journal_page_last 17167
_journal_paper_doi 10.1039/d1nr05123g
_journal_volume 13
_journal_year 2021
_chemical_formula_moiety 'C154 H132 Ag8 Au14 Cl4 N4 P12'
_chemical_formula_sum 'C154 H132 Ag8 Au14 Cl4 N4 P12'
_chemical_formula_weight 6172.56
_space_group_crystal_system monoclinic
_space_group_IT_number 14
_space_group_name_Hall '-P 2ybc'
_space_group_name_H-M_alt 'P 1 21/c 1'
_atom_sites_solution_hydrogens geom
_audit_creation_date 2021-09-10
_audit_creation_method
;
Olex2 1.3
(compiled 2020.11.12 svn.r5f609507 for OlexSys, GUI svn.r6272)
;
_audit_update_record
;
2021-09-10 deposited with the CCDC.	2021-09-17 downloaded from the CCDC.
;
_cell_angle_alpha 90
_cell_angle_beta 90.862(2)
_cell_angle_gamma 90
_cell_formula_units_Z 2
_cell_length_a 17.3969(5)
_cell_length_b 23.5948(4)
_cell_length_c 23.5308(5)
_cell_measurement_reflns_used 37633
_cell_measurement_temperature 120
_cell_measurement_theta_max 69.77
_cell_measurement_theta_min 3.75
_cell_volume 9657.7(4)
_computing_cell_refinement
;
X-Area Recipe 1.33.0.0 (STOE, 2015)
;
_computing_data_collection
;
X-Area Pilatus3_SV 1.31.153.0 (STOE, 2018)
;
_computing_data_reduction
;
X-Area Integrate 1.74.2.0 (STOE, 2018)
X-Area LANA 1.75.3.0 (STOE, 2018)
;
_computing_molecular_graphics 'Olex2 1.3 (Dolomanov et al., 2009)'
_computing_publication_material
;
STOE & Cie GmbH, X-Area, software package for collecting single-crystal or
multi-domain crystal data on STOE area-detector diffractometers, for image 
processing, for the correction and scaling of reflection intensities and 
for outlier rejection, version 1.86, Darmstadt 2018
;
_computing_structure_refinement 'SHELXL 2018/3 (Sheldrick, 2015)'
_computing_structure_solution 'SHELXT 2018/2 (Sheldrick, 2018)'
_diffrn_ambient_temperature 120
_diffrn_detector Pilatus300K
_diffrn_detector_area_resol_mean 5.81
_diffrn_detector_type 'DECTRIS PILATUS 300K'
_diffrn_measured_fraction_theta_full 0.988
_diffrn_measured_fraction_theta_max 0.988
_diffrn_measurement_details '19 frames, detector distance = 60 mm'
_diffrn_measurement_device 'Eulerian 4-circle diffractometer'
_diffrn_measurement_device_type 'STOE STADIVARI'
_diffrn_measurement_method 'rotation method, \w scans'
_diffrn_radiation_collimation '1.2 mm, 0.6 diameter'
_diffrn_radiation_monochromator 'Graded multilayer mirror'
_diffrn_radiation_polarisn_norm 270
_diffrn_radiation_probe x-ray
_diffrn_radiation_type 'Cu K\a'
_diffrn_radiation_wavelength 1.54186
_diffrn_reflns_av_R_equivalents 0.0735
_diffrn_reflns_av_unetI/netI 0.0664
_diffrn_reflns_Laue_measured_fraction_full 0.988
_diffrn_reflns_Laue_measured_fraction_max 0.988
_diffrn_reflns_limit_h_max 19
_diffrn_reflns_limit_h_min -20
_diffrn_reflns_limit_k_max 22
_diffrn_reflns_limit_k_min -27
_diffrn_reflns_limit_l_max 19
_diffrn_reflns_limit_l_min -27
_diffrn_reflns_number 53951
_diffrn_reflns_point_group_measured_fraction_full 0.988
_diffrn_reflns_point_group_measured_fraction_max 0.988
_diffrn_reflns_theta_full 62.500
_diffrn_reflns_theta_max 62.500
_diffrn_reflns_theta_min 3.747
_diffrn_source 'GeniX 3D HF Cu'
_diffrn_source_current 0.600
_diffrn_source_power 0.030
_diffrn_source_voltage 50
_exptl_absorpt_coefficient_mu 27.508
_exptl_absorpt_correction_T_max 0.2113
_exptl_absorpt_correction_T_min 0.0321
_exptl_absorpt_correction_type multi-scan
_exptl_absorpt_process_details
;
STOE X-Red32, absorption correction by Gaussian integration, analogous to
P. Coppens, "The Evaluation of Absorption and Extinction in Single-Crystal
Structure Analysis", published in: F. R. Ahmed (Editor), "Crystallographic
Computing", Munksgaard, Copenhagen (1970), 255 - 270.
Afterwards scaling of reflection intensities was performed within STOE LANA.
J. Koziskova, F. Hahn, J. Richter, J. Kozisek, "Comparison of different
absorption corrections on the model structure of tetrakis(\m~2~-acetato)-
diaqua-di-copper(II)", Acta Chimica Slovaca, vol. 9, no. 2, 2016, pp. 136 - 140.
;
_exptl_crystal_colour black
_exptl_crystal_colour_primary black
_exptl_crystal_density_diffrn 2.123
_exptl_crystal_density_method 'not measured'
_exptl_crystal_description block
_exptl_crystal_F_000 5628
_refine_diff_density_max 8.229
_refine_diff_density_min -1.725
_refine_diff_density_rms 0.400
_refine_ls_extinction_method none
_refine_ls_goodness_of_fit_ref 1.028
_refine_ls_hydrogen_treatment constr
_refine_ls_matrix_type full
_refine_ls_number_parameters 751
_refine_ls_number_reflns 15195
_refine_ls_number_restraints 907
_refine_ls_restrained_S_all 1.002
_refine_ls_R_factor_all 0.1247
_refine_ls_R_factor_gt 0.0942
_refine_ls_shift/su_max 0.001
_refine_ls_shift/su_mean 0.000
_refine_ls_structure_factor_coef Fsqd
_refine_ls_weighting_details 'w=1/[\s^2^(Fo^2^)+(0.2000P)^2^] where P=(Fo^2^+2Fc^2^)/3'
_refine_ls_weighting_scheme calc
_refine_ls_wR_factor_gt 0.2574
_refine_ls_wR_factor_ref 0.2872
_reflns_d_resolution_high 0.821
_reflns_d_resolution_low 11.797
_reflns_Friedel_coverage 0.000
_reflns_limit_h_max 19
_reflns_limit_h_min -21
_reflns_limit_k_max 22
_reflns_limit_k_min -28
_reflns_limit_l_max 19
_reflns_limit_l_min -28
_reflns_number_gt 298
_reflns_number_total 562
_reflns_threshold_expression I>4u(I)
_cod_data_source_file d1nr05123g2.cif
_cod_data_source_block 1_sq_CCDC1
_cod_depositor_comments 'Adding full bibliography for 1564691--1564692.cif.'
_cod_database_code 1564692
_shelx_shelxl_version_number 2018/3
_shelx_space_group_comment
;
The symmetry employed for this shelxl refinement is uniquely defined
by the following loop, which should always be used as a source of
symmetry information in preference to the above space-group names.
They are only intended as comments.
;
_olex2_refinement_description
;
1. Fixed Uiso
 At 1.2 times of:
  All C(H) groups, All C(H,H) groups
2. Restrained distances
 Ag08-C40
 2.07 with sigma of 0.01
3. Uiso/Uaniso restraints and constraints
C5 \\sim C019 \\sim C01Q \\sim C49 \\sim C36 \\sim C01L \\sim C10 \\sim C12
\\sim C15 \\sim C01A \\sim C02E \\sim C67 \\sim C70 \\sim C02I \\sim C14 \\sim
C01B \\sim C01D \\sim C01E \\sim C01F \\sim C01G \\sim C01H \\sim C01J \\sim
C01M \\sim C43 \\sim C01Y \\sim C01V \\sim C01C \\sim C01K \\sim C01O \\sim
C01P \\sim C01R \\sim C11 \\sim C46 \\sim C81 \\sim C54 \\sim C027 \\sim C01S
\\sim C01T \\sim C01W \\sim C01X \\sim C01Z \\sim C021 \\sim C022 \\sim C023
\\sim C024 \\sim C026 \\sim C028 \\sim C02A \\sim C02B \\sim C02S \\sim C53
\\sim C029 \\sim C38 \\sim C02C \\sim C02D \\sim C02F \\sim C02H \\sim C3 \\sim
C02K \\sim C02L \\sim C02O \\sim C02P \\sim C02R \\sim C02T \\sim C02U \\sim
C02V \\sim C02W \\sim C02X \\sim C30 \\sim C39 \\sim C44 \\sim C48 \\sim C50
\\sim C52 \\sim C63 \\sim C64 \\sim C40: within 2A with sigma of 0.01 and sigma
for terminal atoms of 0.02 within 2A
N9 \\sim N16: within 2A with sigma of 0.01 and sigma for terminal atoms of 0.02
within 2A
Uanis(C5) \\sim Ueq, Uanis(C019) \\sim Ueq, Uanis(C01Q) \\sim Ueq, Uanis(C49)
\\sim Ueq, Uanis(C36) \\sim Ueq, Uanis(C01L) \\sim Ueq, Uanis(C10) \\sim Ueq,
Uanis(C12) \\sim Ueq, Uanis(C15) \\sim Ueq, Uanis(C01A) \\sim Ueq, Uanis(C02E)
\\sim Ueq, Uanis(C67) \\sim Ueq, Uanis(C70) \\sim Ueq, Uanis(C02I) \\sim Ueq,
Uanis(C14) \\sim Ueq, Uanis(C01B) \\sim Ueq, Uanis(C01D) \\sim Ueq, Uanis(C01E)
\\sim Ueq, Uanis(C01F) \\sim Ueq, Uanis(C01G) \\sim Ueq, Uanis(C01H) \\sim Ueq,
Uanis(C01J) \\sim Ueq, Uanis(C01M) \\sim Ueq, Uanis(C43) \\sim Ueq, Uanis(C01Y)
\\sim Ueq, Uanis(C01V) \\sim Ueq, Uanis(C01C) \\sim Ueq, Uanis(C01K) \\sim Ueq,
Uanis(C01O) \\sim Ueq, Uanis(C01P) \\sim Ueq, Uanis(C01R) \\sim Ueq, Uanis(C11)
\\sim Ueq, Uanis(C46) \\sim Ueq, Uanis(C81) \\sim Ueq, Uanis(C54) \\sim Ueq,
Uanis(C027) \\sim Ueq, Uanis(C01S) \\sim Ueq, Uanis(C01T) \\sim Ueq,
Uanis(C01W) \\sim Ueq, Uanis(C01X) \\sim Ueq, Uanis(C01Z) \\sim Ueq,
Uanis(C021) \\sim Ueq, Uanis(C022) \\sim Ueq, Uanis(C023) \\sim Ueq,
Uanis(C024) \\sim Ueq, Uanis(C026) \\sim Ueq, Uanis(C028) \\sim Ueq,
Uanis(C02A) \\sim Ueq, Uanis(C02B) \\sim Ueq, Uanis(C02S) \\sim Ueq, Uanis(C53)
\\sim Ueq, Uanis(C029) \\sim Ueq, Uanis(C38) \\sim Ueq, Uanis(C02C) \\sim Ueq,
Uanis(C02D) \\sim Ueq, Uanis(C02F) \\sim Ueq, Uanis(C02H) \\sim Ueq, Uanis(C3)
\\sim Ueq, Uanis(C02K) \\sim Ueq, Uanis(C02L) \\sim Ueq, Uanis(C02O) \\sim Ueq,
Uanis(C02P) \\sim Ueq, Uanis(C02R) \\sim Ueq, Uanis(C02T) \\sim Ueq,
Uanis(C02U) \\sim Ueq, Uanis(C02V) \\sim Ueq, Uanis(C02W) \\sim Ueq,
Uanis(C02X) \\sim Ueq, Uanis(C30) \\sim Ueq, Uanis(C39) \\sim Ueq, Uanis(C44)
\\sim Ueq, Uanis(C48) \\sim Ueq, Uanis(C50) \\sim Ueq, Uanis(C52) \\sim Ueq,
Uanis(C63) \\sim Ueq, Uanis(C64) \\sim Ueq, Uanis(C40) \\sim Ueq: with sigma of
0.01 and sigma for terminal atoms of 0.02
Uanis(N9) \\sim Ueq, Uanis(N16) \\sim Ueq: with sigma of 0.01 and sigma for
terminal atoms of 0.02
4.a Secondary CH2 refined with riding coordinates:
 C12(H12A,H12B), C01B(H01A,H01B), C01T(H01D,H01F)
4.b Aromatic/amide H refined with riding coordinates:
 C019(H019), C01Q(H01Q), C49(H49), C36(H36), C01L(H01L), C01S(H01S),
 C02H(H02H), C02W(H02W), C02K(H02K), C022(H022), C02E(H02E), C67(H67), C70(H70),
  C02I(H02I), C14(H14), C01E(H01E), C01W(H01W), C02F(H02F), C01G(H01G),
 C028(H028), C01M(H01M), C43(H43), C01Y(H01Y), C01V(H01V), C01C(H01C),
 C01O(H01O), C01R(H01R), C46(H46), C81(H81), C54(H54), C027(H027), C01H(H01H),
 C02A(H02A), C02R(H02R), C02V(H02V), C026(H026), C15(H15), C01Z(H01Z),
 C02T(H02T), C02D(H02D), C021(H021), C02S(H02S), C53(H53), C029(H029), C38(H38),
  C02C(H02C), C3(H3), C50(H50), C02P(H02P), C02O(H02O), C01P(H01P), C02U(H02U),
 C30(H30), C52(H52), C48(H48), C63(H63), C02X(H02X), C39(H39), C44(H44),
 C64(H64)
4.c Fitted hexagon refined as free rotating group:
 C5(C019,C01Q,C49,C36,C01L), C10(C01S,C02H,C02W,C02K,C022), C01A(C02E,C67,C70,
 C02I,C14), C01E(C01F,C01W,C02F,C01G,C028), C01J(C01M,C43,C01Y,C01V,C01C),
 C01R(C11,C46,C81,C54,C027), C023(C01H,C02A,C02R,C02V,C026), C024(C15,C01Z,C02T,
 C02D,C021), C02B(C02S,C53,C029,C38,C02C), C3(C50,C02P,C02O,C01P,C01D),
 C02L(C02U,C30,C52,C48,C63)
;
_olex2_submission_special_instructions 'No special instructions were received'

loop_
_space_group_symop_operation_xyz
'x, y, z'
'-x, y+1/2, -z+1/2'
'-x, -y, -z'
'x, -y-1/2, z-1/2'

loop_
_atom_site_label
_atom_site_type_symbol
_atom_site_fract_x
_atom_site_fract_y
_atom_site_fract_z
_atom_site_U_iso_or_equiv
_atom_site_adp_type
_atom_site_occupancy
_atom_site_site_symmetry_order
_atom_site_calc_flag
_atom_site_refinement_flags_posn
_atom_site_refinement_flags_adp
_atom_site_refinement_flags_occupancy
_atom_site_disorder_assembly
_atom_site_disorder_group
Au01 Au 0.43069(6) 0.46964(4) 0.51818(4) 0.0547(3) Uani 1 1 d . . . . .
Au02 Au 0.51512(6) 0.37731(4) 0.49726(4) 0.0589(3) Uani 1 1 d . . . . .
Au03 Au 0.44960(6) 0.52970(4) 0.61364(4) 0.0594(3) Uani 1 1 d . . . . .
Au04 Au 0.59741(6) 0.58332(4) 0.58260(4) 0.0590(3) Uani 1 1 d . . . . .
Au05 Au 0.35300(6) 0.36809(4) 0.52024(4) 0.0616(3) Uani 1 1 d . . . . .
Au06 Au 0.66105(6) 0.43743(4) 0.47141(4) 0.0605(3) Uani 1 1 d . . . . .
Au07 Au 0.31257(6) 0.46350(4) 0.59419(5) 0.0617(3) Uani 1 1 d . . . . .
Ag08 Ag 0.31017(10) 0.63212(7) 0.23385(6) 0.0520(4) Uani 1 1 d D . . . .
Ag09 Ag 0.41660(10) 0.53824(7) 0.42388(7) 0.0515(4) Uani 1 1 d . . . . .
Ag0A Ag 0.45508(11) 0.40089(8) 0.61411(7) 0.0627(4) Uani 1 1 d . . . . .
Ag0B Ag 0.27839(11) 0.47023(8) 0.46912(8) 0.0645(5) Uani 1 1 d . . . . .
Cl0C Cl 0.4566(4) 0.3385(3) 0.6958(3) 0.0719(16) Uani 1 1 d . . . . .
P00D P 0.4536(4) 0.5833(3) 0.6965(3) 0.0631(15) Uani 1 1 d . . . . .
P0E P 0.2718(4) 0.3077(3) 0.5659(3) 0.0685(16) Uani 1 1 d . . . . .
P00F P 0.5780(4) 0.2945(3) 0.4731(3) 0.0632(15) Uani 1 1 d . . . . .
P0G P 0.7319(4) 0.3547(3) 0.4663(3) 0.0662(16) Uani 1 1 d . . . . .
P00H P 0.6179(4) 0.6224(3) 0.6713(3) 0.0652(16) Uani 1 1 d . . . . .
P00I P 0.2286(4) 0.4078(3) 0.6438(3) 0.0718(17) Uani 1 1 d . . . . .
Cl00 Cl 0.1523(5) 0.4731(5) 0.4299(5) 0.112(3) Uani 1 1 d . . . . .
C5 C 0.3644(8) 0.6198(6) 0.7129(7) 0.057(4) Uani 1 1 d G U . . .
C019 C 0.3551(8) 0.6771(6) 0.7244(7) 0.064(4) Uani 1 1 d G U . . .
H019 H 0.397199 0.701384 0.723642 0.077 Uiso 1 1 calc R U . . .
C01Q C 0.2827(10) 0.6983(5) 0.7371(8) 0.074(4) Uani 1 1 d G U . . .
H01Q H 0.276484 0.736636 0.744836 0.089 Uiso 1 1 calc R U . . .
C49 C 0.2198(8) 0.6620(8) 0.7383(8) 0.082(5) Uani 1 1 d G U . . .
H49 H 0.171395 0.676173 0.746817 0.098 Uiso 1 1 calc R U . . .
C36 C 0.2291(8) 0.6047(7) 0.7268(8) 0.082(5) Uani 1 1 d G U . . .
H36 H 0.187020 0.580457 0.727603 0.099 Uiso 1 1 calc R U . . .
C01L C 0.3015(10) 0.5836(5) 0.7141(8) 0.072(4) Uani 1 1 d G U . . .
H01L H 0.307735 0.545203 0.706409 0.086 Uiso 1 1 calc R U . . .
N9 N 0.3667(15) 0.5816(11) 0.3490(11) 0.082(7) Uani 1 1 d . U . . .
C10 C 0.5236(11) 0.2494(8) 0.4258(8) 0.084(5) Uani 1 1 d G U . . .
C01S C 0.5526(10) 0.2277(9) 0.3756(9) 0.087(5) Uani 1 1 d G U . . .
H01S H 0.601994 0.237305 0.364444 0.105 Uiso 1 1 calc R U . . .
C02H C 0.5078(12) 0.1918(9) 0.3421(7) 0.088(5) Uani 1 1 d G U . . .
H02H H 0.527229 0.177253 0.308474 0.105 Uiso 1 1 calc R U . . .
C02W C 0.4340(11) 0.1775(8) 0.3588(8) 0.088(5) Uani 1 1 d G U . . .
H02W H 0.404030 0.153417 0.336345 0.105 Uiso 1 1 calc R U . . .
C02K C 0.4050(10) 0.1992(9) 0.4090(9) 0.090(5) Uani 1 1 d G U . . .
H02K H 0.355594 0.189633 0.420186 0.109 Uiso 1 1 calc R U . . .
C022 C 0.4498(12) 0.2352(9) 0.4425(7) 0.090(5) Uani 1 1 d G U . . .
H022 H 0.430358 0.249684 0.476157 0.108 Uiso 1 1 calc R U . . .
C12 C 0.5223(14) 0.6425(10) 0.7000(10) 0.059(5) Uani 1 1 d . U . . .
H12A H 0.528672 0.654575 0.739255 0.070 Uiso 1 1 calc R U . . .
H12B H 0.501825 0.674281 0.678455 0.070 Uiso 1 1 calc R U . . .
C01A C 0.3122(13) 0.2363(7) 0.5730(10) 0.090(5) Uani 1 1 d G U . . .
C02E C 0.2750(10) 0.1918(9) 0.5454(9) 0.095(5) Uani 1 1 d G U . . .
H02E H 0.228288 0.197954 0.526697 0.114 Uiso 1 1 calc R U . . .
C67 C 0.3075(13) 0.1380(7) 0.5459(10) 0.095(5) Uani 1 1 d G U . . .
H67 H 0.282635 0.108161 0.527436 0.115 Uiso 1 1 calc R U . . .
C70 C 0.3773(13) 0.1287(7) 0.5739(10) 0.104(5) Uani 1 1 d G U . . .
H70 H 0.399119 0.092711 0.574182 0.125 Uiso 1 1 calc R U . . .
C02I C 0.4146(10) 0.1732(10) 0.6015(9) 0.102(5) Uani 1 1 d G U . . .
H02I H 0.461257 0.167054 0.620192 0.122 Uiso 1 1 calc R U . . .
C14 C 0.3820(12) 0.2270(8) 0.6010(9) 0.093(5) Uani 1 1 d G U . . .
H14 H 0.406912 0.256848 0.619454 0.111 Uiso 1 1 calc R U . . .
C01B C 0.6703(15) 0.3012(11) 0.4350(11) 0.065(6) Uani 1 1 d . U . . .
H01A H 0.696810 0.265024 0.435788 0.078 Uiso 1 1 calc R U . . .
H01B H 0.659793 0.310817 0.395541 0.078 Uiso 1 1 calc R U . . .
C01E C 0.6233(11) 0.1933(7) 0.5244(5) 0.073(4) Uani 1 1 d G U . . .
H01E H 0.622734 0.178103 0.487965 0.088 Uiso 1 1 calc R U . . .
C01F C 0.6022(11) 0.2495(6) 0.5329(6) 0.071(4) Uani 1 1 d G U . . .
C01W C 0.6030(11) 0.2722(5) 0.5874(7) 0.068(4) Uani 1 1 d G U . . .
H01W H 0.588871 0.309741 0.593006 0.081 Uiso 1 1 calc R U . . .
C02F C 0.6251(11) 0.2388(7) 0.6334(5) 0.073(4) Uani 1 1 d G U . . .
H02F H 0.625651 0.253953 0.669916 0.088 Uiso 1 1 calc R U . . .
C01G C 0.6462(12) 0.1826(7) 0.6250(6) 0.077(4) Uani 1 1 d G U . . .
H01G H 0.660972 0.160241 0.655851 0.092 Uiso 1 1 calc R U . . .
C028 C 0.6454(12) 0.1599(5) 0.5705(7) 0.078(4) Uani 1 1 d G U . . .
H028 H 0.659514 0.122315 0.564876 0.094 Uiso 1 1 calc R U . . .
C01J C 0.4732(12) 0.5405(7) 0.7612(6) 0.076(4) Uani 1 1 d G U . . .
C01M C 0.4574(12) 0.5625(6) 0.8145(8) 0.080(5) Uani 1 1 d G U . . .
H01M H 0.436166 0.598537 0.817780 0.096 Uiso 1 1 calc R U . . .
C43 C 0.4734(12) 0.5308(8) 0.8630(6) 0.083(5) Uani 1 1 d G U . . .
H43 H 0.462836 0.545504 0.898726 0.100 Uiso 1 1 calc R U . . .
C01Y C 0.5052(13) 0.4770(7) 0.8582(6) 0.086(5) Uani 1 1 d G U . . .
H01Y H 0.515866 0.455702 0.890625 0.103 Uiso 1 1 calc R U . . .
C01V C 0.5210(12) 0.4549(6) 0.8048(8) 0.082(5) Uani 1 1 d G U . . .
H01V H 0.542226 0.418931 0.801579 0.099 Uiso 1 1 calc R U . . .
C01C C 0.5050(13) 0.4867(8) 0.7563(6) 0.079(4) Uani 1 1 d G U . . .
H01C H 0.515557 0.471963 0.720633 0.094 Uiso 1 1 calc R U . . .
C01K C 0.176(2) 0.2964(15) 0.5387(15) 0.095(5) Uani 1 1 d . U . . .
C01O C 0.152(2) 0.3286(16) 0.4911(15) 0.095(5) Uani 1 1 d . U . . .
H01O H 0.185166 0.354064 0.473826 0.114 Uiso 1 1 calc R U . . .
C01R C 0.3008(10) 0.4250(9) 0.7470(8) 0.082(5) Uani 1 1 d G U . . .
H01R H 0.344018 0.412233 0.728130 0.098 Uiso 1 1 calc R U . . .
C11 C 0.2293(12) 0.4244(9) 0.7198(7) 0.086(5) Uani 1 1 d G U . . .
C46 C 0.1647(10) 0.4435(10) 0.7480(9) 0.096(5) Uani 1 1 d G U . . .
H46 H 0.116915 0.443127 0.729801 0.115 Uiso 1 1 calc R U . . .
C81 C 0.1715(11) 0.4631(10) 0.8036(9) 0.100(5) Uani 1 1 d G U . . .
H81 H 0.128242 0.475876 0.822514 0.119 Uiso 1 1 calc R U . . .
C54 C 0.2429(13) 0.4637(9) 0.8309(7) 0.095(5) Uani 1 1 d G U . . .
H54 H 0.247457 0.476803 0.868035 0.115 Uiso 1 1 calc R U . . .
C027 C 0.3076(10) 0.4446(9) 0.8026(8) 0.085(5) Uani 1 1 d G U . . .
H027 H 0.355345 0.444981 0.820844 0.102 Uiso 1 1 calc R U . . .
C01T C 0.2607(16) 0.3329(11) 0.6412(11) 0.069(6) Uani 1 1 d . U . . .
H01D H 0.223446 0.309184 0.660158 0.082 Uiso 1 1 calc R U . . .
H01F H 0.309472 0.329190 0.661322 0.082 Uiso 1 1 calc R U . . .
C01X C 0.3477(18) 0.6040(13) 0.3078(13) 0.077(7) Uani 1 1 d . U . . .
N16 N 0.246(2) 0.6789(14) 0.1146(14) 0.114(10) Uani 1 1 d . U . . .
C023 C 0.8163(10) 0.3573(8) 0.4218(9) 0.085(5) Uani 1 1 d G U . . .
C01H C 0.8454(11) 0.3095(7) 0.3951(9) 0.087(5) Uani 1 1 d G U . . .
H01H H 0.819774 0.275054 0.397893 0.104 Uiso 1 1 calc R U . . .
C02A C 0.9126(12) 0.3132(7) 0.3642(9) 0.088(5) Uani 1 1 d G U . . .
H02A H 0.932059 0.281247 0.346301 0.105 Uiso 1 1 calc R U . . .
C02R C 0.9509(10) 0.3648(9) 0.3600(9) 0.089(5) Uani 1 1 d G U . . .
H02R H 0.995895 0.367235 0.339292 0.107 Uiso 1 1 calc R U . . .
C02V C 0.9219(11) 0.4126(7) 0.3867(9) 0.088(5) Uani 1 1 d G U . . .
H02V H 0.947447 0.447031 0.383875 0.106 Uiso 1 1 calc R U . . .
C026 C 0.8546(12) 0.4089(7) 0.4176(9) 0.085(5) Uani 1 1 d G U . . .
H026 H 0.835161 0.440839 0.435468 0.102 Uiso 1 1 calc R U . . .
C024 C 0.7689(11) 0.3242(8) 0.5330(6) 0.076(4) Uani 1 1 d G U . . .
C15 C 0.7745(12) 0.3583(6) 0.5811(7) 0.075(4) Uani 1 1 d G U . . .
H15 H 0.757576 0.395638 0.579632 0.090 Uiso 1 1 calc R U . . .
C01Z C 0.8053(12) 0.3365(7) 0.6314(6) 0.080(5) Uani 1 1 d G U . . .
H01Z H 0.809049 0.359303 0.663544 0.096 Uiso 1 1 calc R U . . .
C02T C 0.8306(12) 0.2806(8) 0.6336(6) 0.084(5) Uani 1 1 d G U . . .
H02T H 0.851251 0.266084 0.667226 0.101 Uiso 1 1 calc R U . . .
C02D C 0.8251(12) 0.2466(6) 0.5855(8) 0.085(5) Uani 1 1 d G U . . .
H02D H 0.841980 0.209199 0.586997 0.102 Uiso 1 1 calc R U . . .
C021 C 0.7942(12) 0.2683(7) 0.5352(6) 0.079(5) Uani 1 1 d G U . . .
H021 H 0.790507 0.245533 0.503085 0.095 Uiso 1 1 calc R U . . .
C02B C 0.6659(13) 0.5775(9) 0.7234(8) 0.092(5) Uani 1 1 d G U . . .
C02S C 0.6577(13) 0.5855(9) 0.7815(9) 0.096(5) Uani 1 1 d G U . . .
H02S H 0.622856 0.612005 0.794852 0.115 Uiso 1 1 calc R U . . .
C53 C 0.7017(14) 0.5537(10) 0.8197(7) 0.102(5) Uani 1 1 d G U . . .
H53 H 0.696268 0.559074 0.858588 0.122 Uiso 1 1 calc R U . . .
C029 C 0.7539(13) 0.5141(10) 0.7998(9) 0.102(6) Uani 1 1 d G U . . .
H029 H 0.783292 0.492854 0.825305 0.123 Uiso 1 1 calc R U . . .
C38 C 0.7620(13) 0.5061(9) 0.7416(10) 0.102(5) Uani 1 1 d G U . . .
H38 H 0.796905 0.479563 0.728288 0.122 Uiso 1 1 calc R U . . .
C02C C 0.7180(14) 0.5378(10) 0.7034(7) 0.094(5) Uani 1 1 d G U . . .
H02C H 0.723495 0.532493 0.664551 0.113 Uiso 1 1 calc R U . . .
C3 C 0.7309(12) 0.6931(7) 0.6342(8) 0.086(5) Uani 1 1 d G U . . .
H3 H 0.738040 0.665633 0.606380 0.103 Uiso 1 1 calc R U . . .
C50 C 0.7774(11) 0.7410(8) 0.6357(8) 0.089(5) Uani 1 1 d G U . . .
H50 H 0.815721 0.745542 0.608955 0.107 Uiso 1 1 calc R U . . .
C02P C 0.7667(11) 0.7820(7) 0.6772(9) 0.087(5) Uani 1 1 d G U . . .
H02P H 0.797833 0.814008 0.678274 0.105 Uiso 1 1 calc R U . . .
C02O C 0.7094(12) 0.7751(7) 0.7172(8) 0.083(5) Uani 1 1 d G U . . .
H02O H 0.702264 0.802566 0.745018 0.099 Uiso 1 1 calc R U . . .
C01P C 0.6629(10) 0.7272(8) 0.7157(7) 0.082(5) Uani 1 1 d G U . . .
H01P H 0.624582 0.722658 0.742444 0.098 Uiso 1 1 calc R U . . .
C01D C 0.6736(11) 0.6862(7) 0.6742(8) 0.083(5) Uani 1 1 d G U . . .
C02L C 0.1286(11) 0.4045(11) 0.6215(11) 0.102(6) Uani 1 1 d G U . . .
C02U C 0.1046(13) 0.4406(10) 0.5781(10) 0.104(6) Uani 1 1 d G U . . .
H02U H 0.139836 0.464358 0.560670 0.125 Uiso 1 1 calc R U . . .
C30 C 0.0279(15) 0.4413(10) 0.5607(9) 0.110(6) Uani 1 1 d G U . . .
H30 H 0.011803 0.465473 0.531654 0.132 Uiso 1 1 calc R U . . .
C52 C -0.0248(11) 0.4058(11) 0.5867(11) 0.113(6) Uani 1 1 d G U . . .
H52 H -0.076119 0.406258 0.575070 0.135 Uiso 1 1 calc R U . . .
C48 C -0.0008(13) 0.3697(10) 0.6301(11) 0.111(6) Uani 1 1 d G U . . .
H48 H -0.036007 0.345926 0.647500 0.134 Uiso 1 1 calc R U . . .
C63 C 0.0759(15) 0.3690(10) 0.6475(9) 0.107(6) Uani 1 1 d G U . . .
H63 H 0.092027 0.344810 0.676516 0.129 Uiso 1 1 calc R U . . .
C02X C 0.125(2) 0.2553(17) 0.5595(17) 0.104(6) Uani 1 1 d . U . . .
H02X H 0.144154 0.231145 0.587696 0.125 Uiso 1 1 calc R U . . .
C39 C 0.029(2) 0.2803(16) 0.4921(16) 0.103(6) Uani 1 1 d . U . . .
H39 H -0.018531 0.273903 0.474057 0.124 Uiso 1 1 calc R U . . .
C44 C 0.076(2) 0.3205(17) 0.4708(16) 0.102(6) Uani 1 1 d . U . . .
H44 H 0.058025 0.343671 0.441658 0.123 Uiso 1 1 calc R U . . .
C64 C 0.049(2) 0.2475(17) 0.5416(17) 0.106(6) Uani 1 1 d . U . . .
H64 H 0.014934 0.223454 0.559860 0.127 Uiso 1 1 calc R U . . .
C40 C 0.270(2) 0.6616(18) 0.1564(10) 0.118(13) Uani 1 1 d D U . . .

loop_
_atom_site_aniso_label
_atom_site_aniso_U_11
_atom_site_aniso_U_22
_atom_site_aniso_U_33
_atom_site_aniso_U_23
_atom_site_aniso_U_13
_atom_site_aniso_U_12
Au01 0.0595(6) 0.0521(5) 0.0526(5) 0.0002(4) 0.0002(4) -0.0010(4)
Au02 0.0644(6) 0.0553(5) 0.0568(5) -0.0025(4) -0.0027(4) 0.0031(4)
Au03 0.0659(6) 0.0569(5) 0.0554(5) -0.0027(4) -0.0010(5) -0.0016(4)
Au04 0.0652(6) 0.0572(5) 0.0545(5) -0.0009(4) -0.0040(4) -0.0014(4)
Au05 0.0665(6) 0.0564(5) 0.0619(6) 0.0026(4) -0.0015(5) -0.0033(4)
Au06 0.0658(6) 0.0544(5) 0.0613(6) 0.0023(4) 0.0008(5) 0.0026(4)
Au07 0.0629(6) 0.0598(6) 0.0625(6) 0.0025(4) 0.0052(5) -0.0033(5)
Ag08 0.0625(10) 0.0528(8) 0.0405(7) 0.0099(6) -0.0036(7) 0.0036(7)
Ag09 0.0568(9) 0.0500(8) 0.0478(8) 0.0023(6) -0.0003(7) 0.0015(7)
Ag0A 0.0704(11) 0.0604(10) 0.0570(9) 0.0057(8) -0.0028(8) -0.0032(8)
Ag0B 0.0607(11) 0.0630(10) 0.0697(11) 0.0004(8) -0.0049(9) 0.0003(8)
Cl0C 0.084(4) 0.076(4) 0.056(3) 0.009(3) -0.008(3) -0.002(3)
P00D 0.075(4) 0.060(3) 0.055(3) -0.007(3) -0.004(3) -0.003(3)
P0E 0.075(4) 0.060(3) 0.070(4) 0.007(3) -0.009(3) -0.011(3)
P00F 0.075(4) 0.057(3) 0.057(3) -0.004(3) -0.008(3) 0.005(3)
P0G 0.071(4) 0.059(3) 0.069(4) -0.003(3) 0.005(3) 0.009(3)
P00H 0.078(4) 0.066(4) 0.052(3) -0.005(3) -0.001(3) 0.001(3)
P00I 0.072(4) 0.073(4) 0.070(4) 0.007(3) 0.004(3) -0.011(3)
Cl00 0.079(5) 0.127(7) 0.129(8) 0.023(6) -0.020(5) 0.002(5)
C5 0.058(6) 0.054(6) 0.059(6) 0.000(6) -0.001(6) 0.003(6)
C019 0.069(7) 0.063(6) 0.061(6) -0.007(6) -0.006(6) 0.003(6)
C01Q 0.074(7) 0.078(7) 0.071(7) -0.004(6) -0.005(6) 0.004(6)
C49 0.079(7) 0.091(7) 0.076(7) -0.005(6) -0.002(6) 0.006(6)
C36 0.078(7) 0.089(7) 0.080(7) 0.007(6) -0.002(6) 0.002(6)
C01L 0.072(7) 0.072(7) 0.071(7) 0.001(6) 0.001(6) 0.005(6)
N9 0.081(10) 0.081(10) 0.084(10) -0.002(8) -0.005(8) -0.005(8)
C10 0.091(7) 0.080(7) 0.082(7) -0.003(6) -0.001(6) 0.003(6)
C01S 0.093(7) 0.083(7) 0.086(7) -0.004(6) -0.003(6) 0.002(6)
C02H 0.092(7) 0.085(7) 0.087(7) -0.005(6) -0.006(6) 0.004(6)
C02W 0.092(7) 0.082(7) 0.088(7) -0.004(6) -0.007(6) 0.000(6)
C02K 0.092(7) 0.087(7) 0.092(7) -0.003(6) -0.004(6) -0.001(6)
C022 0.094(7) 0.085(7) 0.090(7) -0.001(6) 0.000(6) 0.002(6)
C12 0.064(9) 0.056(9) 0.056(9) -0.003(7) 0.010(7) 0.002(7)
C01A 0.091(7) 0.086(7) 0.092(7) 0.002(6) -0.005(6) 0.002(6)
C02E 0.099(8) 0.087(7) 0.099(7) 0.000(6) -0.006(6) 0.007(6)
C67 0.106(8) 0.080(7) 0.100(8) 0.002(6) -0.006(6) 0.018(6)
C70 0.110(8) 0.096(8) 0.106(8) 0.002(6) -0.006(6) 0.004(6)
C02I 0.103(8) 0.103(8) 0.100(8) 0.001(6) -0.008(6) 0.002(6)
C14 0.094(8) 0.091(7) 0.092(7) 0.002(6) -0.005(6) -0.001(6)
C01B 0.070(10) 0.061(9) 0.063(9) -0.004(8) -0.008(8) 0.004(8)
C01E 0.077(7) 0.071(7) 0.072(7) -0.002(6) -0.005(6) 0.000(6)
C01F 0.076(7) 0.067(6) 0.070(7) 0.000(6) -0.003(6) 0.001(6)
C01W 0.075(7) 0.065(6) 0.063(6) 0.001(6) -0.005(6) 0.002(6)
C02F 0.079(7) 0.071(7) 0.069(7) 0.003(6) 0.001(6) -0.002(6)
C01G 0.081(7) 0.076(7) 0.074(7) 0.004(6) 0.002(6) 0.001(6)
C028 0.082(7) 0.078(7) 0.075(7) -0.003(6) -0.002(6) 0.003(6)
C01J 0.079(7) 0.078(7) 0.073(7) 0.001(6) -0.003(6) 0.002(6)
C01M 0.081(7) 0.079(7) 0.079(7) 0.003(6) -0.001(6) 0.000(6)
C43 0.082(7) 0.085(7) 0.084(7) 0.004(6) 0.000(6) -0.002(6)
C01Y 0.086(7) 0.085(7) 0.087(7) 0.001(6) -0.002(6) 0.002(6)
C01V 0.085(7) 0.081(7) 0.081(7) 0.001(6) -0.001(6) 0.007(6)
C01C 0.082(7) 0.078(7) 0.076(7) -0.001(6) -0.001(6) 0.006(6)
C01K 0.092(8) 0.097(8) 0.095(8) 0.004(6) 0.003(6) -0.005(6)
C01O 0.091(8) 0.099(8) 0.096(8) 0.005(6) -0.001(6) -0.004(6)
C01R 0.085(7) 0.079(7) 0.081(7) 0.004(6) 0.004(6) 0.004(6)
C11 0.087(7) 0.087(7) 0.085(7) -0.001(6) 0.006(6) 0.000(6)
C46 0.095(8) 0.099(7) 0.095(7) -0.004(6) 0.005(6) 0.000(6)
C81 0.099(8) 0.102(8) 0.097(8) 0.001(6) 0.006(6) 0.002(6)
C54 0.098(8) 0.096(7) 0.093(7) 0.005(6) 0.003(6) 0.000(6)
C027 0.090(7) 0.082(7) 0.084(7) 0.004(6) 0.000(6) 0.003(6)
C01T 0.065(10) 0.070(10) 0.070(10) 0.007(8) 0.000(8) -0.007(8)
C01X 0.078(11) 0.072(10) 0.081(10) 0.003(8) -0.002(8) 0.004(8)
N16 0.125(17) 0.101(15) 0.115(16) 0.015(14) -0.033(14) 0.002(14)
C023 0.085(7) 0.083(7) 0.086(7) 0.000(6) 0.005(6) 0.004(6)
C01H 0.088(7) 0.088(7) 0.084(7) -0.002(6) 0.005(6) 0.005(6)
C02A 0.089(7) 0.091(7) 0.083(7) -0.001(6) 0.004(6) 0.005(6)
C02R 0.089(7) 0.095(7) 0.084(7) 0.000(6) 0.003(6) 0.005(6)
C02V 0.087(7) 0.090(7) 0.089(7) 0.003(6) 0.004(6) 0.007(6)
C026 0.085(7) 0.083(7) 0.087(7) 0.002(6) 0.005(6) 0.006(6)
C024 0.072(7) 0.078(7) 0.076(7) 0.002(6) -0.003(6) 0.004(6)
C15 0.074(7) 0.078(7) 0.073(7) 0.005(6) -0.003(6) 0.002(6)
C01Z 0.079(7) 0.083(7) 0.078(7) 0.005(6) 0.002(6) 0.001(6)
C02T 0.082(7) 0.086(7) 0.085(7) 0.008(6) 0.001(6) -0.003(6)
C02D 0.083(7) 0.085(7) 0.087(7) 0.008(6) 0.001(6) -0.003(6)
C021 0.076(7) 0.083(7) 0.079(7) 0.003(6) -0.004(6) -0.002(6)
C02B 0.095(8) 0.093(8) 0.089(7) 0.005(6) -0.003(6) 0.001(6)
C02S 0.098(8) 0.098(8) 0.092(7) 0.007(6) 0.000(6) 0.003(6)
C53 0.103(8) 0.106(8) 0.097(8) 0.006(6) -0.001(6) 0.004(6)
C029 0.105(8) 0.101(8) 0.101(8) 0.005(6) -0.003(6) 0.002(6)
C38 0.104(8) 0.100(8) 0.101(8) 0.002(6) -0.008(6) 0.002(6)
C02C 0.099(8) 0.091(8) 0.093(8) 0.001(6) -0.005(6) 0.002(6)
C3 0.089(7) 0.083(7) 0.085(7) -0.004(6) 0.004(6) -0.007(6)
C50 0.093(7) 0.084(7) 0.089(7) -0.002(6) 0.002(6) -0.007(6)
C02P 0.091(7) 0.083(7) 0.088(7) -0.003(6) -0.004(6) -0.006(6)
C02O 0.087(7) 0.079(7) 0.082(7) -0.004(6) -0.008(6) -0.007(6)
C01P 0.087(7) 0.079(7) 0.078(7) 0.000(6) -0.006(6) -0.004(6)
C01D 0.087(7) 0.080(7) 0.082(7) 0.001(6) 0.000(6) -0.004(6)
C02L 0.099(8) 0.104(8) 0.102(8) 0.004(6) 0.004(6) -0.002(6)
C02U 0.102(8) 0.106(8) 0.105(8) 0.005(6) 0.005(6) -0.001(6)
C30 0.108(8) 0.112(8) 0.111(8) 0.007(6) 0.002(7) -0.002(7)
C52 0.110(8) 0.114(8) 0.114(8) 0.004(6) 0.003(7) -0.005(6)
C48 0.107(8) 0.114(8) 0.113(8) 0.004(6) -0.001(7) -0.003(7)
C63 0.104(8) 0.109(8) 0.109(8) 0.003(6) 0.001(6) -0.002(6)
C02X 0.101(8) 0.105(8) 0.107(8) 0.003(6) -0.001(6) -0.005(6)
C39 0.099(8) 0.106(8) 0.105(8) 0.000(6) -0.004(6) -0.005(6)
C44 0.099(8) 0.106(8) 0.102(8) 0.002(6) -0.002(6) -0.003(6)
C64 0.102(8) 0.107(8) 0.109(8) 0.001(6) 0.000(6) -0.006(6)
C40 0.121(15) 0.116(15) 0.118(15) -0.001(10) 0.010(10) -0.002(10)

loop_
_atom_type_symbol
_atom_type_description
_atom_type_scat_dispersion_real
_atom_type_scat_dispersion_imag
_atom_type_scat_source
C C 0.0181 0.0091 'International Tables Vol C Tables 4.2.6.8 and 6.1.1.4'
H H 0.0000 0.0000 'International Tables Vol C Tables 4.2.6.8 and 6.1.1.4'
Ag Ag 0.1306 4.2820 'International Tables Vol C Tables 4.2.6.8 and 6.1.1.4'
Au Au -4.4197 7.2980 'International Tables Vol C Tables 4.2.6.8 and 6.1.1.4'
Cl Cl 0.3639 0.7018 'International Tables Vol C Tables 4.2.6.8 and 6.1.1.4'
N N 0.0311 0.0180 'International Tables Vol C Tables 4.2.6.8 and 6.1.1.4'
P P 0.2955 0.4335 'International Tables Vol C Tables 4.2.6.8 and 6.1.1.4'

loop_
_exptl_crystal_face_index_h
_exptl_crystal_face_index_k
_exptl_crystal_face_index_l
_exptl_crystal_face_perp_dist
30 -13 -6 0.0383
-1 6 -3 0.0604
5 1 1 0.0378
-1 -30 -13 0.0632
-30 1 11 0.0346
-2 -1 -10 0.0585
-15 4 2 0.0408
30 8 -13 0.0554
-13 29 30 0.0574
-30 -16 5 0.0551
1 -30 21 0.0655

loop_
_geom_angle_atom_site_label_1
_geom_angle_atom_site_label_2
_geom_angle_atom_site_label_3
_geom_angle
_geom_angle_site_symmetry_1
_geom_angle_site_symmetry_3
_geom_angle_publ_flag
Au01 Au01 Ag09 55.49(4) 3_666 3_666 ?
Au02 Au01 Au01 83.60(5) . 3_666 ?
Au02 Au01 Au04 63.73(4) . 3_666 ?
Au02 Au01 Au05 64.26(4) . . ?
Au02 Au01 Au06 174.21(5) . 3_666 ?
Au02 Au01 Au07 119.63(5) . . ?
Au02 Au01 Ag09 62.91(4) . 3_666 ?
Au02 Au01 Ag09 111.87(5) . . ?
Au02 Au01 Ag0A 66.48(5) . . ?
Au02 Au01 Ag0B 115.79(5) . . ?
Au03 Au01 Au01 83.99(5) . 3_666 ?
Au03 Au01 Au02 121.68(5) . . ?
Au03 Au01 Au04 174.51(5) . 3_666 ?
Au03 Au01 Au05 120.08(5) . . ?
Au03 Au01 Au06 64.06(4) . 3_666 ?
Au03 Au01 Au07 64.19(4) . . ?
Au03 Au01 Ag09 111.96(5) . . ?
Au03 Au01 Ag09 63.25(4) . 3_666 ?
Au03 Au01 Ag0A 67.37(5) . . ?
Au03 Au01 Ag0B 115.86(6) . . ?
Au04 Au01 Au01 96.17(5) 3_666 3_666 ?
Au04 Au01 Au05 62.17(4) 3_666 . ?
Au04 Au01 Au06 110.51(5) 3_666 3_666 ?
Au04 Au01 Au07 114.65(5) 3_666 . ?
Au04 Au01 Ag09 63.56(4) 3_666 . ?
Au04 Au01 Ag09 121.26(5) 3_666 3_666 ?
Au04 Au01 Ag0A 117.32(5) 3_666 . ?
Au04 Au01 Ag0B 59.95(5) 3_666 . ?
Au05 Au01 Au01 146.49(6) . 3_666 ?
Au05 Au01 Ag09 111.91(5) . 3_666 ?
Au05 Au01 Ag09 119.21(5) . . ?
Au05 Au01 Ag0A 63.32(5) . . ?
Au05 Au01 Ag0B 63.97(5) . . ?
Au06 Au01 Au01 96.78(5) 3_666 3_666 ?
Au06 Au01 Au05 114.24(5) 3_666 . ?
Au06 Au01 Au07 62.57(4) 3_666 . ?
Au06 Au01 Ag09 63.54(4) 3_666 . ?
Au06 Au01 Ag09 121.97(5) 3_666 3_666 ?
Au06 Au01 Ag0A 118.32(6) 3_666 . ?
Au06 Au01 Ag0B 59.64(5) 3_666 . ?
Au07 Au01 Au01 147.01(6) . 3_666 ?
Au07 Au01 Au05 64.56(4) . . ?
Au07 Au01 Ag09 119.79(5) . . ?
Au07 Au01 Ag09 111.71(5) . 3_666 ?
Au07 Au01 Ag0A 63.36(5) . . ?
Au07 Au01 Ag0B 64.40(5) . . ?
Ag09 Au01 Au01 62.81(5) . 3_666 ?
Ag09 Au01 Ag09 118.30(5) . 3_666 ?
Ag09 Au01 Ag0A 176.39(7) . . ?
Ag09 Au01 Ag0B 66.63(6) . . ?
Ag0A Au01 Au01 113.61(6) . 3_666 ?
Ag0A Au01 Ag09 58.13(5) . 3_666 ?
Ag0A Au01 Ag0B 116.94(6) . . ?
Ag0B Au01 Au01 129.44(6) . 3_666 ?
Ag0B Au01 Ag09 175.06(6) . 3_666 ?
Au01 Au02 Au04 58.84(4) . 3_666 ?
Au01 Au02 Au05 59.13(4) . . ?
Au01 Au02 Au06 96.99(4) . . ?
Au01 Au02 Ag09 63.44(4) . 3_666 ?
Au01 Au02 Ag0A 58.82(4) . . ?
Au04 Au02 Au05 58.99(4) 3_666 . ?
Au04 Au02 Au06 106.81(4) 3_666 . ?
Au04 Au02 Ag09 117.35(5) 3_666 3_666 ?
Au04 Au02 Ag0A 107.34(5) 3_666 . ?
Au05 Au02 Au06 155.75(5) . . ?
Au05 Au02 Ag09 108.49(5) . 3_666 ?
Au05 Au02 Ag0A 59.28(5) . . ?
Au06 Au02 Ag0A 114.03(5) . . ?
Ag09 Au02 Au06 58.14(4) 3_666 . ?
Ag09 Au02 Ag0A 56.21(5) 3_666 . ?
P00F Au02 Au01 174.18(17) . . ?
P00F Au02 Au04 115.86(16) . 3_666 ?
P00F Au02 Au05 116.69(18) . . ?
P00F Au02 Au06 86.80(18) . . ?
P00F Au02 Ag09 122.37(17) . 3_666 ?
P00F Au02 Ag0A 123.55(17) . . ?
Au01 Au03 Au04 96.62(4) . . ?
Au01 Au03 Au06 58.87(4) . 3_666 ?
Au01 Au03 Au07 59.19(4) . . ?
Au01 Au03 Ag09 63.33(4) . 3_666 ?
Au01 Au03 Ag0A 58.43(4) . . ?
Au04 Au03 Ag09 58.08(4) . 3_666 ?
Au04 Au03 Ag0A 113.57(5) . . ?
Au06 Au03 Au04 106.76(4) 3_666 . ?
Au06 Au03 Au07 59.32(4) 3_666 . ?
Au06 Au03 Ag09 117.38(5) 3_666 3_666 ?
Au06 Au03 Ag0A 107.10(5) 3_666 . ?
Au07 Au03 Au04 155.54(5) . . ?
Au07 Au03 Ag09 108.08(5) . 3_666 ?
Au07 Au03 Ag0A 58.97(5) . . ?
Ag09 Au03 Ag0A 55.75(5) 3_666 . ?
P00D Au03 Au01 174.63(19) . . ?
P00D Au03 Au04 87.66(18) . . ?
P00D Au03 Au06 116.80(18) . 3_666 ?
P00D Au03 Au07 116.28(19) . . ?
P00D Au03 Ag09 121.92(19) . 3_666 ?
P00D Au03 Ag0A 122.68(17) . . ?
Au01 Au04 Au02 57.43(3) 3_666 3_666 ?
Au01 Au04 Au03 82.74(4) 3_666 . ?
Au01 Au04 Au05 59.50(4) 3_666 3_666 ?
Au01 Au04 Ag09 58.83(4) 3_666 3_666 ?
Au01 Au04 Ag0B 62.79(5) 3_666 3_666 ?
Au02 Au04 Au03 73.26(4) 3_666 . ?
Au02 Au04 Ag09 103.47(5) 3_666 3_666 ?
Au05 Au04 Au02 61.20(4) 3_666 3_666 ?
Au05 Au04 Au03 131.38(5) 3_666 . ?
Au05 Au04 Ag09 112.66(5) 3_666 3_666 ?
Ag09 Au04 Au03 61.04(4) 3_666 . ?
Ag0B Au04 Au02 112.82(6) 3_666 3_666 ?
Ag0B Au04 Au03 126.33(5) 3_666 . ?
Ag0B Au04 Au05 64.07(5) 3_666 3_666 ?
Ag0B Au04 Ag09 65.97(5) 3_666 3_666 ?
P00H Au04 Au01 175.81(18) . 3_666 ?
P00H Au04 Au02 124.22(18) . 3_666 ?
P00H Au04 Au03 94.03(19) . . ?
P00H Au04 Au05 124.65(18) . 3_666 ?
P00H Au04 Ag09 117.24(18) . 3_666 ?
P00H Au04 Ag0B 117.7(2) . 3_666 ?
Au01 Au05 Au02 56.62(4) . . ?
Au01 Au05 Au04 58.33(3) . 3_666 ?
Au01 Au05 Au07 57.66(4) . . ?
Au01 Au05 Ag0A 59.26(4) . . ?
Au01 Au05 Ag0B 60.01(5) . . ?
Au02 Au05 Au07 107.25(4) . . ?
Au02 Au05 Ag0A 62.41(5) . . ?
Au02 Au05 Ag0B 106.50(5) . . ?
Au04 Au05 Au02 59.82(4) 3_666 . ?
Au04 Au05 Au07 105.99(4) 3_666 . ?
Au04 Au05 Ag0A 110.53(5) 3_666 . ?
Au04 Au05 Ag0B 57.53(5) 3_666 . ?
Au07 Au05 Ag0B 60.85(5) . . ?
Ag0A Au05 Au07 59.78(5) . . ?
Ag0A Au05 Ag0B 110.32(6) . . ?
P0E Au05 Au01 149.07(19) . . ?
P0E Au05 Au02 138.36(19) . . ?
P0E Au05 Au04 148.73(18) . 3_666 ?
P0E Au05 Au07 92.49(19) . . ?
P0E Au05 Ag0A 100.52(18) . . ?
P0E Au05 Ag0B 115.1(2) . . ?
Au01 Au06 Au02 82.11(4) 3_666 . ?
Au01 Au06 Au03 57.07(3) 3_666 3_666 ?
Au01 Au06 Au07 59.12(4) 3_666 3_666 ?
Au01 Au06 Ag09 58.73(4) 3_666 3_666 ?
Au01 Au06 Ag0B 62.84(5) 3_666 3_666 ?
Au03 Au06 Au02 72.88(4) 3_666 . ?
Au03 Au06 Ag09 102.98(5) 3_666 3_666 ?
Au07 Au06 Au02 130.36(5) 3_666 . ?
Au07 Au06 Au03 60.65(4) 3_666 3_666 ?
Au07 Au06 Ag09 112.44(5) 3_666 3_666 ?
Ag09 Au06 Au02 60.59(4) 3_666 . ?
Ag0B Au06 Au02 125.91(6) 3_666 . ?
Ag0B Au06 Au03 112.59(5) 3_666 3_666 ?
Ag0B Au06 Au07 64.34(5) 3_666 3_666 ?
Ag0B Au06 Ag09 66.06(6) 3_666 3_666 ?
P0G Au06 Au01 175.63(19) . 3_666 ?
P0G Au06 Au02 93.74(19) . . ?
P0G Au06 Au03 123.05(18) . 3_666 ?
P0G Au06 Au07 125.12(18) . 3_666 ?
P0G Au06 Ag09 117.98(18) . 3_666 ?
P0G Au06 Ag0B 119.22(19) . 3_666 ?
Au01 Au07 Au03 56.62(4) . . ?
Au01 Au07 Au05 57.78(4) . . ?
Au01 Au07 Au06 58.32(4) . 3_666 ?
Au01 Au07 Ag0A 59.29(5) . . ?
Au01 Au07 Ag0B 59.84(5) . . ?
Au03 Au07 Au05 107.74(5) . . ?
Au03 Au07 Ag0A 63.25(5) . . ?
Au03 Au07 Ag0B 106.18(5) . . ?
Au05 Au07 Ag0B 60.31(5) . . ?
Au06 Au07 Au03 60.03(4) 3_666 . ?
Au06 Au07 Au05 105.46(4) 3_666 . ?
Au06 Au07 Ag0A 111.09(6) 3_666 . ?
Au06 Au07 Ag0B 56.94(5) 3_666 . ?
Ag0A Au07 Au05 59.78(5) . . ?
Ag0A Au07 Ag0B 109.88(6) . . ?
P00I Au07 Au01 148.0(2) . . ?
P00I Au07 Au03 139.5(2) . . ?
P00I Au07 Au05 91.3(2) . . ?
P00I Au07 Au06 148.9(2) . 3_666 ?
P00I Au07 Ag0A 100.0(2) . . ?
P00I Au07 Ag0B 114.3(2) . . ?
C01X Ag08 C40 179.4(16) . . ?
Au01 Ag09 Au01 61.69(5) . 3_666 ?
Au01 Ag09 Au02 81.98(5) . 3_666 ?
Au01 Ag09 Au03 82.05(5) . 3_666 ?
Au01 Ag09 Au04 57.61(4) . 3_666 ?
Au01 Ag09 Au06 57.73(4) . 3_666 ?
Au01 Ag09 Ag0A 119.66(7) . 3_666 ?
Au01 Ag09 Ag0B 120.23(6) 3_666 . ?
Au01 Ag09 Ag0B 58.54(5) . . ?
Au02 Ag09 Au01 53.65(4) 3_666 3_666 ?
Au02 Ag09 Au03 103.93(6) 3_666 3_666 ?
Au02 Ag09 Ag0B 116.12(6) 3_666 . ?
Au03 Ag09 Au01 53.42(4) 3_666 3_666 ?
Au03 Ag09 Ag0B 116.03(6) 3_666 . ?
Au04 Ag09 Au01 92.08(5) 3_666 3_666 ?
Au04 Ag09 Au02 137.39(6) 3_666 3_666 ?
Au04 Ag09 Au03 60.88(4) 3_666 3_666 ?
Au04 Ag09 Au06 101.70(6) 3_666 3_666 ?
Au04 Ag09 Ag0B 55.69(5) 3_666 . ?
Au06 Ag09 Au01 92.72(5) 3_666 3_666 ?
Au06 Ag09 Au02 61.27(4) 3_666 3_666 ?
Au06 Ag09 Au03 137.73(6) 3_666 3_666 ?
Au06 Ag09 Ag0B 55.45(5) 3_666 . ?
Ag0A Ag09 Au01 57.97(5) 3_666 3_666 ?
Ag0A Ag09 Au02 62.76(5) 3_666 3_666 ?
Ag0A Ag09 Au03 63.37(6) 3_666 3_666 ?
Ag0A Ag09 Au04 123.94(7) 3_666 3_666 ?
Ag0A Ag09 Au06 123.65(7) 3_666 3_666 ?
Ag0A Ag09 Ag0B 178.17(8) 3_666 . ?
N9 Ag09 Au01 161.1(7) . . ?
N9 Ag09 Au01 137.2(7) . 3_666 ?
N9 Ag09 Au02 109.8(7) . 3_666 ?
N9 Ag09 Au03 108.3(7) . 3_666 ?
N9 Ag09 Au04 112.8(7) . 3_666 ?
N9 Ag09 Au06 114.0(7) . 3_666 ?
N9 Ag09 Ag0A 79.3(7) . 3_666 ?
N9 Ag09 Ag0B 102.5(7) . . ?
Au01 Ag0A Au02 54.70(4) . . ?
Au01 Ag0A Au03 54.20(4) . . ?
Au01 Ag0A Au05 57.42(4) . . ?
Au01 Ag0A Au07 57.35(5) . . ?
Au01 Ag0A Ag09 63.91(5) . 3_666 ?
Au02 Ag0A Au03 101.12(6) . . ?
Au05 Ag0A Au02 58.31(4) . . ?
Au05 Ag0A Au03 104.11(6) . . ?
Au05 Ag0A Au07 60.44(5) . . ?
Au07 Ag0A Au02 104.64(6) . . ?
Au07 Ag0A Au03 57.78(5) . . ?
Ag09 Ag0A Au02 61.02(5) 3_666 . ?
Ag09 Ag0A Au03 60.88(5) 3_666 . ?
Ag09 Ag0A Au05 111.83(7) 3_666 . ?
Ag09 Ag0A Au07 111.54(7) 3_666 . ?
Cl0C Ag0A Au01 171.75(19) . . ?
Cl0C Ag0A Au02 127.85(18) . . ?
Cl0C Ag0A Au03 127.63(18) . . ?
Cl0C Ag0A Au05 116.04(18) . . ?
Cl0C Ag0A Au07 115.74(19) . . ?
Cl0C Ag0A Ag09 124.33(19) . 3_666 ?
Au01 Ag0B Au05 56.02(4) . . ?
Au01 Ag0B Au07 55.77(4) . . ?
Au01 Ag0B Ag09 54.84(5) . . ?
Au04 Ag0B Au01 57.26(5) 3_666 . ?
Au04 Ag0B Au05 58.41(5) 3_666 . ?
Au04 Ag0B Au07 105.08(7) 3_666 . ?
Au04 Ag0B Ag09 58.34(5) 3_666 . ?
Au05 Ag0B Au07 58.84(5) . . ?
Au05 Ag0B Ag09 102.84(7) . . ?
Au06 Ag0B Au01 57.52(5) 3_666 . ?
Au06 Ag0B Au04 106.43(7) 3_666 3_666 ?
Au06 Ag0B Au05 105.68(7) 3_666 . ?
Au06 Ag0B Au07 58.72(5) 3_666 . ?
Au06 Ag0B Ag09 58.49(5) 3_666 . ?
Au07 Ag0B Ag09 102.81(7) . . ?
Cl00 Ag0B Au01 178.5(3) . . ?
Cl00 Ag0B Au04 124.1(3) . 3_666 ?
Cl00 Ag0B Au05 125.1(3) . . ?
Cl00 Ag0B Au06 120.9(3) . 3_666 ?
Cl00 Ag0B Au07 123.6(3) . . ?
Cl00 Ag0B Ag09 124.9(3) . . ?
C5 P00D Au03 114.8(6) . . ?
C5 P00D C12 100.7(9) . . ?
C5 P00D C01J 103.3(9) . . ?
C12 P00D Au03 117.5(8) . . ?
C12 P00D C01J 105.4(11) . . ?
C01J P00D Au03 113.3(6) . . ?
C01A P0E Au05 112.1(8) . . ?
C01A P0E C01T 104.5(11) . . ?
C01K P0E Au05 120.2(12) . . ?
C01K P0E C01A 104.4(14) . . ?
C01K P0E C01T 105.9(15) . . ?
C01T P0E Au05 108.6(9) . . ?
C10 P00F Au02 113.9(8) . . ?
C10 P00F C01B 101.7(11) . . ?
C10 P00F C01F 104.3(10) . . ?
C01B P00F Au02 117.5(8) . . ?
C01F P00F Au02 114.3(6) . . ?
C01F P00F C01B 103.5(11) . . ?
C01B P0G Au06 107.4(9) . . ?
C01B P0G C023 105.5(11) . . ?
C01B P0G C024 105.8(11) . . ?
C023 P0G Au06 116.0(7) . . ?
C023 P0G C024 103.3(10) . . ?
C024 P0G Au06 117.8(7) . . ?
C12 P00H Au04 107.7(8) . . ?
C02B P00H Au04 116.2(8) . . ?
C02B P00H C12 107.9(11) . . ?
C01D P00H Au04 116.5(7) . . ?
C01D P00H C12 104.9(10) . . ?
C01D P00H C02B 102.9(11) . . ?
C11 P00I Au07 112.2(8) . . ?
C11 P00I C01T 103.9(11) . . ?
C01T P00I Au07 109.6(9) . . ?
C02L P00I Au07 119.5(9) . . ?
C02L P00I C11 106.6(11) . . ?
C02L P00I C01T 103.7(13) . . ?
C019 C5 P00D 127.2(9) . . ?
C019 C5 C01L 120.0 . . ?
C01L C5 P00D 112.8(9) . . ?
C5 C019 H019 120.0 . . ?
C5 C019 C01Q 120.0 . . ?
C01Q C019 H019 120.0 . . ?
C019 C01Q H01Q 120.0 . . ?
C49 C01Q C019 120.0 . . ?
C49 C01Q H01Q 120.0 . . ?
C01Q C49 H49 120.0 . . ?
C01Q C49 C36 120.0 . . ?
C36 C49 H49 120.0 . . ?
C49 C36 H36 120.0 . . ?
C01L C36 C49 120.0 . . ?
C01L C36 H36 120.0 . . ?
C5 C01L H01L 120.0 . . ?
C36 C01L C5 120.0 . . ?
C36 C01L H01L 120.0 . . ?
C01X N9 Ag09 173(3) . . ?
C01S C10 P00F 123.3(12) . . ?
C01S C10 C022 120.0 . . ?
C022 C10 P00F 116.7(12) . . ?
C10 C01S H01S 120.0 . . ?
C10 C01S C02H 120.0 . . ?
C02H C01S H01S 120.0 . . ?
C01S C02H H02H 120.0 . . ?
C02W C02H C01S 120.0 . . ?
C02W C02H H02H 120.0 . . ?
C02H C02W H02W 120.0 . . ?
C02H C02W C02K 120.0 . . ?
C02K C02W H02W 120.0 . . ?
C02W C02K H02K 120.0 . . ?
C02W C02K C022 120.0 . . ?
C022 C02K H02K 120.0 . . ?
C10 C022 H022 120.0 . . ?
C02K C022 C10 120.0 . . ?
C02K C022 H022 120.0 . . ?
P00D C12 P00H 111.8(12) . . ?
P00D C12 H12A 109.3 . . ?
P00D C12 H12B 109.3 . . ?
P00H C12 H12A 109.3 . . ?
P00H C12 H12B 109.3 . . ?
H12A C12 H12B 107.9 . . ?
C02E C01A P0E 118.5(13) . . ?
C02E C01A C14 120.0 . . ?
C14 C01A P0E 121.2(13) . . ?
C01A C02E H02E 120.0 . . ?
C67 C02E C01A 120.0 . . ?
C67 C02E H02E 120.0 . . ?
C02E C67 H67 120.0 . . ?
C02E C67 C70 120.0 . . ?
C70 C67 H67 120.0 . . ?
C67 C70 H70 120.0 . . ?
C67 C70 C02I 120.0 . . ?
C02I C70 H70 120.0 . . ?
C70 C02I H02I 120.0 . . ?
C14 C02I C70 120.0 . . ?
C14 C02I H02I 120.0 . . ?
C01A C14 H14 120.0 . . ?
C02I C14 C01A 120.0 . . ?
C02I C14 H14 120.0 . . ?
P00F C01B H01A 109.2 . . ?
P00F C01B H01B 109.2 . . ?
P0G C01B P00F 111.9(13) . . ?
P0G C01B H01A 109.2 . . ?
P0G C01B H01B 109.2 . . ?
H01A C01B H01B 107.9 . . ?
C01F C01E H01E 120.0 . . ?
C01F C01E C028 120.0 . . ?
C028 C01E H01E 120.0 . . ?
C01E C01F P00F 120.6(9) . . ?
C01E C01F C01W 120.0 . . ?
C01W C01F P00F 119.3(9) . . ?
C01F C01W H01W 120.0 . . ?
C01F C01W C02F 120.0 . . ?
C02F C01W H01W 120.0 . . ?
C01W C02F H02F 120.0 . . ?
C01G C02F C01W 120.0 . . ?
C01G C02F H02F 120.0 . . ?
C02F C01G H01G 120.0 . . ?
C02F C01G C028 120.0 . . ?
C028 C01G H01G 120.0 . . ?
C01E C028 H028 120.0 . . ?
C01G C028 C01E 120.0 . . ?
C01G C028 H028 120.0 . . ?
C01M C01J P00D 120.1(10) . . ?
C01M C01J C01C 120.0 . . ?
C01C C01J P00D 119.9(10) . . ?
C01J C01M H01M 120.0 . . ?
C43 C01M C01J 120.0 . . ?
C43 C01M H01M 120.0 . . ?
C01M C43 H43 120.0 . . ?
C01M C43 C01Y 120.0 . . ?
C01Y C43 H43 120.0 . . ?
C43 C01Y H01Y 120.0 . . ?
C01V C01Y C43 120.0 . . ?
C01V C01Y H01Y 120.0 . . ?
C01Y C01V H01V 120.0 . . ?
C01Y C01V C01C 120.0 . . ?
C01C C01V H01V 120.0 . . ?
C01J C01C H01C 120.0 . . ?
C01V C01C C01J 120.0 . . ?
C01V C01C H01C 120.0 . . ?
C01O C01K P0E 117(3) . . ?
C02X C01K P0E 124(3) . . ?
C02X C01K C01O 118(4) . . ?
C01K C01O H01O 121.4 . . ?
C44 C01O C01K 117(3) . . ?
C44 C01O H01O 121.4 . . ?
C11 C01R H01R 120.0 . . ?
C11 C01R C027 120.0 . . ?
C027 C01R H01R 120.0 . . ?
C01R C11 P00I 116.5(12) . . ?
C01R C11 C46 120.0 . . ?
C46 C11 P00I 122.9(12) . . ?
C11 C46 H46 120.0 . . ?
C81 C46 C11 120.0 . . ?
C81 C46 H46 120.0 . . ?
C46 C81 H81 120.0 . . ?
C54 C81 C46 120.0 . . ?
C54 C81 H81 120.0 . . ?
C81 C54 H54 120.0 . . ?
C027 C54 C81 120.0 . . ?
C027 C54 H54 120.0 . . ?
C01R C027 H027 120.0 . . ?
C54 C027 C01R 120.0 . . ?
C54 C027 H027 120.0 . . ?
P0E C01T H01D 109.3 . . ?
P0E C01T H01F 109.3 . . ?
P00I C01T P0E 111.6(14) . . ?
P00I C01T H01D 109.3 . . ?
P00I C01T H01F 109.3 . . ?
H01D C01T H01F 108.0 . . ?
N9 C01X Ag08 172(3) . . ?
C01H C023 P0G 122.4(11) . . ?
C01H C023 C026 120.0 . . ?
C026 C023 P0G 117.5(11) . . ?
C023 C01H H01H 120.0 . . ?
C023 C01H C02A 120.0 . . ?
C02A C01H H01H 120.0 . . ?
C01H C02A H02A 120.0 . . ?
C02R C02A C01H 120.0 . . ?
C02R C02A H02A 120.0 . . ?
C02A C02R H02R 120.0 . . ?
C02V C02R C02A 120.0 . . ?
C02V C02R H02R 120.0 . . ?
C02R C02V H02V 120.0 . . ?
C02R C02V C026 120.0 . . ?
C026 C02V H02V 120.0 . . ?
C023 C026 H026 120.0 . . ?
C02V C026 C023 120.0 . . ?
C02V C026 H026 120.0 . . ?
C15 C024 P0G 119.2(10) . . ?
C15 C024 C021 120.0 . . ?
C021 C024 P0G 120.7(10) . . ?
C024 C15 H15 120.0 . . ?
C01Z C15 C024 120.0 . . ?
C01Z C15 H15 120.0 . . ?
C15 C01Z H01Z 120.0 . . ?
C15 C01Z C02T 120.0 . . ?
C02T C01Z H01Z 120.0 . . ?
C01Z C02T H02T 120.0 . . ?
C01Z C02T C02D 120.0 . . ?
C02D C02T H02T 120.0 . . ?
C02T C02D H02D 120.0 . . ?
C021 C02D C02T 120.0 . . ?
C021 C02D H02D 120.0 . . ?
C024 C021 H021 120.0 . . ?
C02D C021 C024 120.0 . . ?
C02D C021 H021 120.0 . . ?
C02S C02B P00H 122.2(13) . . ?
C02S C02B C02C 120.0 . . ?
C02C C02B P00H 117.5(13) . . ?
C02B C02S H02S 120.0 . . ?
C02B C02S C53 120.0 . . ?
C53 C02S H02S 120.0 . . ?
C02S C53 H53 120.0 . . ?
C029 C53 C02S 120.0 . . ?
C029 C53 H53 120.0 . . ?
C53 C029 H029 120.0 . . ?
C53 C029 C38 120.0 . . ?
C38 C029 H029 120.0 . . ?
C029 C38 H38 120.0 . . ?
C02C C38 C029 120.0 . . ?
C02C C38 H38 120.0 . . ?
C02B C02C H02C 120.0 . . ?
C38 C02C C02B 120.0 . . ?
C38 C02C H02C 120.0 . . ?
C50 C3 H3 120.0 . . ?
C50 C3 C01D 120.0 . . ?
C01D C3 H3 120.0 . . ?
C3 C50 H50 120.0 . . ?
C02P C50 C3 120.0 . . ?
C02P C50 H50 120.0 . . ?
C50 C02P H02P 120.0 . . ?
C50 C02P C02O 120.0 . . ?
C02O C02P H02P 120.0 . . ?
C02P C02O H02O 120.0 . . ?
C01P C02O C02P 120.0 . . ?
C01P C02O H02O 120.0 . . ?
C02O C01P H01P 120.0 . . ?
C02O C01P C01D 120.0 . . ?
C01D C01P H01P 120.0 . . ?
C3 C01D P00H 117.8(11) . . ?
C01P C01D P00H 122.2(11) . . ?
C01P C01D C3 120.0 . . ?
C02U C02L P00I 117.6(15) . . ?
C02U C02L C63 120.0 . . ?
C63 C02L P00I 122.3(15) . . ?
C02L C02U H02U 120.0 . . ?
C02L C02U C30 120.0 . . ?
C30 C02U H02U 120.0 . . ?
C02U C30 H30 120.0 . . ?
C02U C30 C52 120.0 . . ?
C52 C30 H30 120.0 . . ?
C30 C52 H52 120.0 . . ?
C48 C52 C30 120.0 . . ?
C48 C52 H52 120.0 . . ?
C52 C48 H48 120.0 . . ?
C63 C48 C52 120.0 . . ?
C63 C48 H48 120.0 . . ?
C02L C63 H63 120.0 . . ?
C48 C63 C02L 120.0 . . ?
C48 C63 H63 120.0 . . ?
C01K C02X H02X 117.2 . . ?
C64 C02X C01K 126(4) . . ?
C64 C02X H02X 117.2 . . ?
C44 C39 H39 119.1 . . ?
C44 C39 C64 122(4) . . ?
C64 C39 H39 119.1 . . ?
C01O C44 H44 118.5 . . ?
C39 C44 C01O 123(4) . . ?
C39 C44 H44 118.5 . . ?
C02X C64 C39 113(4) . . ?
C02X C64 H64 123.4 . . ?
C39 C64 H64 123.4 . . ?
N16 C40 Ag08 178(4) . . ?

loop_
_geom_bond_atom_site_label_1
_geom_bond_atom_site_label_2
_geom_bond_distance
_geom_bond_site_symmetry_2
_geom_bond_publ_flag
Au01 Au01 2.943(2) 3_666 ?
Au01 Au02 2.6772(14) . ?
Au01 Au03 2.6720(13) . ?
Au01 Au04 2.7185(13) 3_666 ?
Au01 Au05 2.7518(14) . ?
Au01 Au06 2.7252(14) 3_666 ?
Au01 Au07 2.7484(15) . ?
Au01 Ag09 2.973(2) 3_666 ?
Au01 Ag09 2.7548(18) . ?
Au01 Ag0A 2.8067(19) . ?
Au01 Ag0B 2.874(2) . ?
Au02 Au04 2.8489(14) 3_666 ?
Au02 Au05 2.8879(16) . ?
Au02 Au06 2.9790(15) . ?
Au02 Ag09 2.9595(19) 3_666 ?
Au02 Ag0A 3.008(2) . ?
Au02 P00F 2.314(7) . ?
Au03 Au04 2.9671(15) . ?
Au03 Au06 2.8630(15) 3_666 ?
Au03 Au07 2.8808(15) . ?
Au03 Ag09 2.9714(19) 3_666 ?
Au03 Ag0A 3.041(2) . ?
Au03 P00D 2.324(6) . ?
Au04 Au05 2.8246(15) 3_666 ?
Au04 Ag09 2.8825(19) 3_666 ?
Au04 Ag0B 2.797(2) 3_666 ?
Au04 P00H 2.306(6) . ?
Au05 Au07 2.9373(15) . ?
Au05 Ag0A 2.918(2) . ?
Au05 Ag0B 2.982(2) . ?
Au05 P0E 2.286(7) . ?
Au06 Au07 2.8424(14) 3_666 ?
Au06 Ag09 2.8854(19) 3_666 ?
Au06 Ag0B 2.788(2) 3_666 ?
Au06 P0G 2.312(7) . ?
Au07 Ag0A 2.918(2) . ?
Au07 Ag0B 2.998(2) . ?
Au07 P00I 2.297(7) . ?
Ag08 C01X 1.96(3) . ?
Ag08 C40 2.064(10) . ?
Ag09 Ag0A 2.812(3) 3_666 ?
Ag09 Ag0B 3.093(3) . ?
Ag09 N9 2.20(3) . ?
Ag0A Cl0C 2.421(6) . ?
Ag0B Cl00 2.368(9) . ?
P00D C5 1.822(14) . ?
P00D C12 1.84(2) . ?
P00D C01J 1.853(14) . ?
P0E C01A 1.833(17) . ?
P0E C01K 1.80(4) . ?
P0E C01T 1.88(3) . ?
P00F C10 1.798(15) . ?
P00F C01B 1.86(3) . ?
P00F C01F 1.807(13) . ?
P0G C01B 1.81(3) . ?
P0G C023 1.818(16) . ?
P0G C024 1.836(14) . ?
P00H C12 1.87(2) . ?
P00H C02B 1.814(17) . ?
P00H C01D 1.791(15) . ?
P00I C11 1.830(17) . ?
P00I C01T 1.85(3) . ?
P00I C02L 1.81(2) . ?
C5 C019 1.3900 . ?
C5 C01L 1.3900 . ?
C019 H019 0.9300 . ?
C019 C01Q 1.3900 . ?
C01Q H01Q 0.9300 . ?
C01Q C49 1.3900 . ?
C49 H49 0.9300 . ?
C49 C36 1.3900 . ?
C36 H36 0.9300 . ?
C36 C01L 1.3900 . ?
C01L H01L 0.9300 . ?
N9 C01X 1.15(4) . ?
C10 C01S 1.3900 . ?
C10 C022 1.3900 . ?
C01S H01S 0.9300 . ?
C01S C02H 1.3900 . ?
C02H H02H 0.9300 . ?
C02H C02W 1.3900 . ?
C02W H02W 0.9300 . ?
C02W C02K 1.3900 . ?
C02K H02K 0.9300 . ?
C02K C022 1.3900 . ?
C022 H022 0.9300 . ?
C12 H12A 0.9700 . ?
C12 H12B 0.9700 . ?
C01A C02E 1.3900 . ?
C01A C14 1.3900 . ?
C02E H02E 0.9300 . ?
C02E C67 1.3900 . ?
C67 H67 0.9300 . ?
C67 C70 1.3900 . ?
C70 H70 0.9300 . ?
C70 C02I 1.3900 . ?
C02I H02I 0.9300 . ?
C02I C14 1.3900 . ?
C14 H14 0.9300 . ?
C01B H01A 0.9700 . ?
C01B H01B 0.9700 . ?
C01E H01E 0.9300 . ?
C01E C01F 1.3900 . ?
C01E C028 1.3900 . ?
C01F C01W 1.3900 . ?
C01W H01W 0.9300 . ?
C01W C02F 1.3900 . ?
C02F H02F 0.9300 . ?
C02F C01G 1.3900 . ?
C01G H01G 0.9300 . ?
C01G C028 1.3900 . ?
C028 H028 0.9300 . ?
C01J C01M 1.3900 . ?
C01J C01C 1.3900 . ?
C01M H01M 0.9300 . ?
C01M C43 1.3900 . ?
C43 H43 0.9300 . ?
C43 C01Y 1.3900 . ?
C01Y H01Y 0.9300 . ?
C01Y C01V 1.3900 . ?
C01V H01V 0.9300 . ?
C01V C01C 1.3900 . ?
C01C H01C 0.9300 . ?
C01K C01O 1.41(5) . ?
C01K C02X 1.40(5) . ?
C01O H01O 0.9300 . ?
C01O C44 1.41(5) . ?
C01R H01R 0.9300 . ?
C01R C11 1.3900 . ?
C01R C027 1.3900 . ?
C11 C46 1.3900 . ?
C46 H46 0.9300 . ?
C46 C81 1.3900 . ?
C81 H81 0.9300 . ?
C81 C54 1.3900 . ?
C54 H54 0.9300 . ?
C54 C027 1.3900 . ?
C027 H027 0.9300 . ?
C01T H01D 0.9700 . ?
C01T H01F 0.9700 . ?
N16 C40 1.13(3) . ?
C023 C01H 1.3900 . ?
C023 C026 1.3900 . ?
C01H H01H 0.9300 . ?
C01H C02A 1.3900 . ?
C02A H02A 0.9300 . ?
C02A C02R 1.3900 . ?
C02R H02R 0.9300 . ?
C02R C02V 1.3900 . ?
C02V H02V 0.9300 . ?
C02V C026 1.3900 . ?
C026 H026 0.9300 . ?
C024 C15 1.3900 . ?
C024 C021 1.3900 . ?
C15 H15 0.9300 . ?
C15 C01Z 1.3900 . ?
C01Z H01Z 0.9300 . ?
C01Z C02T 1.3900 . ?
C02T H02T 0.9300 . ?
C02T C02D 1.3900 . ?
C02D H02D 0.9300 . ?
C02D C021 1.3900 . ?
C021 H021 0.9300 . ?
C02B C02S 1.3900 . ?
C02B C02C 1.3900 . ?
C02S H02S 0.9300 . ?
C02S C53 1.3900 . ?
C53 H53 0.9300 . ?
C53 C029 1.3900 . ?
C029 H029 0.9300 . ?
C029 C38 1.3900 . ?
C38 H38 0.9300 . ?
C38 C02C 1.3900 . ?
C02C H02C 0.9300 . ?
C3 H3 0.9300 . ?
C3 C50 1.3900 . ?
C3 C01D 1.3900 . ?
C50 H50 0.9300 . ?
C50 C02P 1.3900 . ?
C02P H02P 0.9300 . ?
C02P C02O 1.3900 . ?
C02O H02O 0.9300 . ?
C02O C01P 1.3900 . ?
C01P H01P 0.9300 . ?
C01P C01D 1.3900 . ?
C02L C02U 1.3900 . ?
C02L C63 1.3900 . ?
C02U H02U 0.9300 . ?
C02U C30 1.3900 . ?
C30 H30 0.9300 . ?
C30 C52 1.3900 . ?
C52 H52 0.9300 . ?
C52 C48 1.3900 . ?
C48 H48 0.9300 . ?
C48 C63 1.3900 . ?
C63 H63 0.9300 . ?
C02X H02X 0.9300 . ?
C02X C64 1.40(5) . ?
C39 H39 0.9300 . ?
C39 C44 1.36(5) . ?
C39 C64 1.44(5) . ?
C44 H44 0.9300 . ?
C64 H64 0.9300 . ?

loop_
_geom_torsion_atom_site_label_1
_geom_torsion_atom_site_label_2
_geom_torsion_atom_site_label_3
_geom_torsion_atom_site_label_4
_geom_torsion
_geom_torsion_site_symmetry_1
_geom_torsion_site_symmetry_2
_geom_torsion_site_symmetry_3
_geom_torsion_site_symmetry_4
_geom_torsion_publ_flag
Au02 P00F C10 C01S 128.6(11) . . . . ?
Au02 P00F C10 C022 -53.3(12) . . . . ?
Au02 P00F C01B P0G 44.8(16) . . . . ?
Au02 P00F C01F C01E 164.9(9) . . . . ?
Au02 P00F C01F C01W -18.2(12) . . . . ?
Au03 P00D C5 C019 -127.2(10) . . . . ?
Au03 P00D C5 C01L 53.8(9) . . . . ?
Au03 P00D C12 P00H -43.4(15) . . . . ?
Au03 P00D C01J C01M -162.8(10) . . . . ?
Au03 P00D C01J C01C 18.4(13) . . . . ?
Au04 P00H C12 P00D 51.7(13) . . . . ?
Au04 P00H C02B C02S -156.0(11) . . . . ?
Au04 P00H C02B C02C 30.5(15) . . . . ?
Au04 P00H C01D C3 -32.0(13) . . . . ?
Au04 P00H C01D C01P 150.2(10) . . . . ?
Au05 P0E C01A C02E -116.1(11) . . . . ?
Au05 P0E C01A C14 58.3(14) . . . . ?
Au05 P0E C01K C01O -4(4) . . . . ?
Au05 P0E C01K C02X 172(3) . . . . ?
Au05 P0E C01T P00I 54.9(15) . . . . ?
Au06 P0G C01B P00F -53.2(14) . . . . ?
Au06 P0G C023 C01H -152.2(10) . . . . ?
Au06 P0G C023 C026 31.4(14) . . . . ?
Au06 P0G C024 C15 -19.3(13) . . . . ?
Au06 P0G C024 C021 163.3(9) . . . . ?
Au07 P00I C11 C01R -52.0(13) . . . . ?
Au07 P00I C11 C46 119.1(11) . . . . ?
Au07 P00I C01T P0E -55.5(15) . . . . ?
Au07 P00I C02L C02U -6.3(17) . . . . ?
Au07 P00I C02L C63 176.0(11) . . . . ?
P00D C5 C019 C01Q -179.0(14) . . . . ?
P00D C5 C01L C36 179.1(12) . . . . ?
P00D C01J C01M C43 -178.9(16) . . . . ?
P00D C01J C01C C01V 178.9(16) . . . . ?
P0E C01A C02E C67 174.5(17) . . . . ?
P0E C01A C14 C02I -174.4(17) . . . . ?
P0E C01K C01O C44 -179(3) . . . . ?
P0E C01K C02X C64 176(3) . . . . ?
P00F C10 C01S C02H 178.1(17) . . . . ?
P00F C10 C022 C02K -178.2(16) . . . . ?
P00F C01F C01W C02F -176.9(15) . . . . ?
P0G C023 C01H C02A -176.3(17) . . . . ?
P0G C023 C026 C02V 176.5(16) . . . . ?
P0G C024 C15 C01Z -177.4(15) . . . . ?
P0G C024 C021 C02D 177.3(15) . . . . ?
P00H C02B C02S C53 -173.4(19) . . . . ?
P00H C02B C02C C38 173.7(18) . . . . ?
P00I C11 C46 C81 -170.8(17) . . . . ?
P00I C02L C02U C30 -177.7(19) . . . . ?
P00I C02L C63 C48 178(2) . . . . ?
C5 P00D C12 P00H -168.9(11) . . . . ?
C5 P00D C01J C01M -37.9(14) . . . . ?
C5 P00D C01J C01C 143.2(11) . . . . ?
C5 C019 C01Q C49 0.0 . . . . ?
C019 C5 C01L C36 0.0 . . . . ?
C019 C01Q C49 C36 0.0 . . . . ?
C01Q C49 C36 C01L 0.0 . . . . ?
C49 C36 C01L C5 0.0 . . . . ?
C01L C5 C019 C01Q 0.0 . . . . ?
C10 P00F C01B P0G 169.8(13) . . . . ?
C10 P00F C01F C01E 39.9(14) . . . . ?
C10 P00F C01F C01W -143.2(12) . . . . ?
C10 C01S C02H C02W 0.0 . . . . ?
C01S C10 C022 C02K 0.0 . . . . ?
C01S C02H C02W C02K 0.0 . . . . ?
C02H C02W C02K C022 0.0 . . . . ?
C02W C02K C022 C10 0.0 . . . . ?
C022 C10 C01S C02H 0.0 . . . . ?
C12 P00D C5 C019 0.1(14) . . . . ?
C12 P00D C5 C01L -178.9(11) . . . . ?
C12 P00D C01J C01M 67.4(14) . . . . ?
C12 P00D C01J C01C -111.5(13) . . . . ?
C12 P00H C02B C02S -35.0(17) . . . . ?
C12 P00H C02B C02C 151.4(13) . . . . ?
C12 P00H C01D C3 -150.9(12) . . . . ?
C12 P00H C01D C01P 31.3(15) . . . . ?
C01A P0E C01K C01O -131(3) . . . . ?
C01A P0E C01K C02X 45(4) . . . . ?
C01A P0E C01T P00I 174.7(13) . . . . ?
C01A C02E C67 C70 0.0 . . . . ?
C02E C01A C14 C02I 0.0 . . . . ?
C02E C67 C70 C02I 0.0 . . . . ?
C67 C70 C02I C14 0.0 . . . . ?
C70 C02I C14 C01A 0.0 . . . . ?
C14 C01A C02E C67 0.0 . . . . ?
C01B P00F C10 C01S 1.2(16) . . . . ?
C01B P00F C10 C022 179.3(13) . . . . ?
C01B P00F C01F C01E -66.1(14) . . . . ?
C01B P00F C01F C01W 110.8(12) . . . . ?
C01B P0G C023 C01H -33.5(16) . . . . ?
C01B P0G C023 C026 150.1(13) . . . . ?
C01B P0G C024 C15 -139.4(13) . . . . ?
C01B P0G C024 C021 43.3(15) . . . . ?
C01E C01F C01W C02F 0.0 . . . . ?
C01F P00F C10 C01S -106.2(13) . . . . ?
C01F P00F C10 C022 71.9(13) . . . . ?
C01F P00F C01B P0G -82.2(14) . . . . ?
C01F C01E C028 C01G 0.0 . . . . ?
C01F C01W C02F C01G 0.0 . . . . ?
C01W C02F C01G C028 0.0 . . . . ?
C02F C01G C028 C01E 0.0 . . . . ?
C028 C01E C01F P00F 176.9(15) . . . . ?
C028 C01E C01F C01W 0.0 . . . . ?
C01J P00D C5 C019 108.9(12) . . . . ?
C01J P00D C5 C01L -70.1(11) . . . . ?
C01J P00D C12 P00H 84.0(14) . . . . ?
C01J C01M C43 C01Y 0.0 . . . . ?
C01M C01J C01C C01V 0.0 . . . . ?
C01M C43 C01Y C01V 0.0 . . . . ?
C43 C01Y C01V C01C 0.0 . . . . ?
C01Y C01V C01C C01J 0.0 . . . . ?
C01C C01J C01M C43 0.0 . . . . ?
C01K P0E C01A C02E 15.5(18) . . . . ?
C01K P0E C01A C14 -170.1(16) . . . . ?
C01K P0E C01T P00I -75.4(18) . . . . ?
C01K C01O C44 C39 -6(6) . . . . ?
C01K C02X C64 C39 9(6) . . . . ?
C01O C01K C02X C64 -8(6) . . . . ?
C01R C11 C46 C81 0.0 . . . . ?
C11 P00I C01T P0E -175.6(13) . . . . ?
C11 P00I C02L C02U 122.1(14) . . . . ?
C11 P00I C02L C63 -55.6(17) . . . . ?
C11 C01R C027 C54 0.0 . . . . ?
C11 C46 C81 C54 0.0 . . . . ?
C46 C81 C54 C027 0.0 . . . . ?
C81 C54 C027 C01R 0.0 . . . . ?
C027 C01R C11 P00I 171.3(16) . . . . ?
C027 C01R C11 C46 0.0 . . . . ?
C01T P0E C01A C02E 126.4(14) . . . . ?
C01T P0E C01A C14 -59.1(16) . . . . ?
C01T P0E C01K C01O 119(3) . . . . ?
C01T P0E C01K C02X -65(4) . . . . ?
C01T P00I C11 C01R 66.3(15) . . . . ?
C01T P00I C11 C46 -122.7(14) . . . . ?
C01T P00I C02L C02U -128.6(14) . . . . ?
C01T P00I C02L C63 53.7(17) . . . . ?
C023 P0G C01B P00F -177.5(12) . . . . ?
C023 P0G C024 C15 110.0(12) . . . . ?
C023 P0G C024 C021 -67.4(13) . . . . ?
C023 C01H C02A C02R 0.0 . . . . ?
C01H C023 C026 C02V 0.0 . . . . ?
C01H C02A C02R C02V 0.0 . . . . ?
C02A C02R C02V C026 0.0 . . . . ?
C02R C02V C026 C023 0.0 . . . . ?
C026 C023 C01H C02A 0.0 . . . . ?
C024 P0G C01B P00F 73.5(15) . . . . ?
C024 P0G C023 C01H 77.4(14) . . . . ?
C024 P0G C023 C026 -99.0(12) . . . . ?
C024 C15 C01Z C02T 0.0 . . . . ?
C15 C024 C021 C02D 0.0 . . . . ?
C15 C01Z C02T C02D 0.0 . . . . ?
C01Z C02T C02D C021 0.0 . . . . ?
C02T C02D C021 C024 0.0 . . . . ?
C021 C024 C15 C01Z 0.0 . . . . ?
C02B P00H C12 P00D -74.5(15) . . . . ?
C02B P00H C01D C3 96.3(13) . . . . ?
C02B P00H C01D C01P -81.5(15) . . . . ?
C02B C02S C53 C029 0.0 . . . . ?
C02S C02B C02C C38 0.0 . . . . ?
C02S C53 C029 C38 0.0 . . . . ?
C53 C029 C38 C02C 0.0 . . . . ?
C029 C38 C02C C02B 0.0 . . . . ?
C02C C02B C02S C53 0.0 . . . . ?
C3 C50 C02P C02O 0.0 . . . . ?
C50 C3 C01D P00H -177.8(16) . . . . ?
C50 C3 C01D C01P 0.0 . . . . ?
C50 C02P C02O C01P 0.0 . . . . ?
C02P C02O C01P C01D 0.0 . . . . ?
C02O C01P C01D P00H 177.7(16) . . . . ?
C02O C01P C01D C3 0.0 . . . . ?
C01D P00H C12 P00D 176.3(12) . . . . ?
C01D P00H C02B C02S 75.6(15) . . . . ?
C01D P00H C02B C02C -98.0(14) . . . . ?
C01D C3 C50 C02P 0.0 . . . . ?
C02L P00I C11 C01R 175.5(13) . . . . ?
C02L P00I C11 C46 -13.5(16) . . . . ?
C02L P00I C01T P0E 73.1(16) . . . . ?
C02L C02U C30 C52 0.0 . . . . ?
C02U C02L C63 C48 0.0 . . . . ?
C02U C30 C52 C48 0.0 . . . . ?
C30 C52 C48 C63 0.0 . . . . ?
C52 C48 C63 C02L 0.0 . . . . ?
C63 C02L C02U C30 0.0 . . . . ?
C02X C01K C01O C44 6(5) . . . . ?
C44 C39 C64 C02X -9(6) . . . . ?
C64 C39 C44 C01O 8(6) . . . . ?
